data_4329151
loop_
_publ_author_name
'Maria-Gabriela Alexandru'
'Diana Visinescu'
'Augustin M. Madalan'
'Francesc Lloret'
'Miguel Julve'
'Marius Andruh'

_publ_section_title
;
 [W(bipy)(CN)6]-: A Suitable Metalloligand in the Design of
 Heterotrimetallic Complexes. The First CuIILnIIIWV Trinuclear Complexes
;
_journal_name_full 'Inorganic Chemistry'
_journal_page_first 4906
_journal_page_last 4908
_journal_paper_doi 10.1021/ic300544m
_journal_volume 51
_journal_year 2012
_chemical_formula_sum 'C41 H39 Cu Ho N15 O11 W'
_chemical_formula_weight 1330.19
_chemical_name_systematic
;

 ?

;
_space_group_IT_number 2
_symmetry_cell_setting triclinic
_symmetry_space_group_name_Hall '-P 1'
_symmetry_space_group_name_H-M 'P -1'
_atom_sites_solution_hydrogens geom
_atom_sites_solution_primary direct
_atom_sites_solution_secondary difmap
_audit_creation_method SHELXL-97
_cell_angle_alpha 79.165(7)
_cell_angle_beta 82.352(7)
_cell_angle_gamma 85.570(6)
_cell_formula_units_Z 2
_cell_length_a 11.8603(9)
_cell_length_b 14.0131(10)
_cell_length_c 14.8680(14)
_cell_measurement_reflns_used 17923
_cell_measurement_temperature 293(2)
_cell_measurement_theta_max 29.31
_cell_measurement_theta_min 2.34
_cell_volume 2401.9(3)
_computing_cell_refinement X-Area
_computing_data_collection X-Area
_computing_data_reduction X-Area
_computing_structure_refinement 'SHELXL-97 (Sheldrick, 1997)'
_computing_structure_solution 'SHELXS-97 (Sheldrick, 1997)'
_diffrn_ambient_temperature 293(2)
_diffrn_measured_fraction_theta_full 0.896
_diffrn_measured_fraction_theta_max 0.896
_diffrn_measurement_device_type 'STOE IPDS II'
_diffrn_measurement_method 'omega scans'
_diffrn_radiation_monochromator graphite
_diffrn_radiation_source 'fine-focus sealed tube'
_diffrn_radiation_type MoK\a
_diffrn_radiation_wavelength 0.71073
_diffrn_reflns_av_R_equivalents 0.0663
_diffrn_reflns_av_sigmaI/netI 0.0726
_diffrn_reflns_limit_h_max 16
_diffrn_reflns_limit_h_min -16
_diffrn_reflns_limit_k_max 18
_diffrn_reflns_limit_k_min -19
_diffrn_reflns_limit_l_max 20
_diffrn_reflns_limit_l_min -20
_diffrn_reflns_number 25573
_diffrn_reflns_theta_full 29.31
_diffrn_reflns_theta_max 29.31
_diffrn_reflns_theta_min 2.34
_exptl_absorpt_coefficient_mu 4.532
_exptl_absorpt_correction_T_max 0.4623
_exptl_absorpt_correction_T_min 0.2321
_exptl_absorpt_correction_type multi-scan
_exptl_absorpt_process_details
;

[c.f. r.h. blessing, acta cryst. (1995), a51, 33-38]

;
_exptl_crystal_colour brown
_exptl_crystal_density_diffrn 1.839
_exptl_crystal_description prism
_exptl_crystal_F_000 1296
_exptl_crystal_size_max 0.4
_exptl_crystal_size_mid 0.2
_exptl_crystal_size_min 0.1
_refine_diff_density_max 4.025
_refine_diff_density_min -2.227
_refine_diff_density_rms 0.171
_refine_ls_extinction_coef 0.0017(2)
_refine_ls_extinction_expression Fc^*^=kFc[1+0.001xFc^2^\l^3^/sin(2\q)]^-1/4^
_refine_ls_extinction_method SHELXL
_refine_ls_goodness_of_fit_ref 1.020
_refine_ls_hydrogen_treatment constr
_refine_ls_matrix_type full
_refine_ls_number_parameters 635
_refine_ls_number_reflns 11799
_refine_ls_number_restraints 0
_refine_ls_restrained_S_all 1.020
_refine_ls_R_factor_all 0.0874
_refine_ls_R_factor_gt 0.0576
_refine_ls_shift/su_max 0.003
_refine_ls_shift/su_mean 0.000
_refine_ls_structure_factor_coef Fsqd
_refine_ls_weighting_details 'calc w=1/[\s^2^(Fo^2^)+(0.0675P)^2^+5.1678P] where P=(Fo^2^+2Fc^2^)/3'
_refine_ls_weighting_scheme calc
_refine_ls_wR_factor_gt 0.1263
_refine_ls_wR_factor_ref 0.1387
_reflns_number_gt 8410
_reflns_number_total 11799
_reflns_threshold_expression >2sigma(I)
_cod_data_source_file ic300544m_si_002_3.cif
_cod_data_source_block C3
_cod_database_code 4329151

loop_
_symmetry_equiv_pos_as_xyz
'x, y, z'
'-x, -y, -z'

loop_
_atom_site_label
_atom_site_type_symbol
_atom_site_fract_x
_atom_site_fract_y
_atom_site_fract_z
_atom_site_U_iso_or_equiv
_atom_site_adp_type
_atom_site_occupancy
_atom_site_symmetry_multiplicity
_atom_site_calc_flag
_atom_site_refinement_flags
C1 C 0.1423(9) -0.1422(8) 0.8411(8) 0.058(3) Uani 1 1 d .
H1A H 0.0814 -0.0973 0.8214 0.087 Uiso 1 1 calc R
H1B H 0.1212 -0.1744 0.9034 0.087 Uiso 1 1 calc R
H1C H 0.1569 -0.1896 0.8015 0.087 Uiso 1 1 calc R
C2 C 0.3425(7) -0.1453(6) 0.8601(6) 0.0379(18) Uani 1 1 d .
C3 C 0.3472(8) -0.2455(7) 0.8869(7) 0.047(2) Uani 1 1 d .
H3 H 0.2832 -0.2808 0.8896 0.057 Uiso 1 1 calc R
C4 C 0.4509(10) -0.2923(7) 0.9100(7) 0.056(3) Uani 1 1 d .
H4 H 0.4563 -0.3597 0.9273 0.068 Uiso 1 1 calc R
C5 C 0.5432(9) -0.2404(7) 0.9073(7) 0.050(2) Uani 1 1 d .
H5 H 0.6109 -0.2727 0.9238 0.060 Uiso 1 1 calc R
C6 C 0.5390(8) -0.1381(7) 0.8800(6) 0.042(2) Uani 1 1 d .
C7 C 0.4356(8) -0.0904(6) 0.8569(6) 0.0397(19) Uani 1 1 d .
C8 C 0.6413(8) -0.0884(7) 0.8738(6) 0.045(2) Uani 1 1 d .
H8 H 0.7052 -0.1274 0.8898 0.054 Uiso 1 1 calc R
C9 C 0.7721(8) 0.0344(8) 0.8438(7) 0.054(3) Uani 1 1 d .
H9A H 0.7989 0.0607 0.7801 0.065 Uiso 1 1 calc R
H9B H 0.8218 -0.0217 0.8638 0.065 Uiso 1 1 calc R
C10 C 0.7801(8) 0.1106(8) 0.9025(7) 0.053(2) Uani 1 1 d .
H10A H 0.7369 0.0913 0.9625 0.064 Uiso 1 1 calc R
H10B H 0.8590 0.1142 0.9116 0.064 Uiso 1 1 calc R
C11 C 0.7354(8) 0.2090(7) 0.8590(8) 0.052(2) Uani 1 1 d .
H11A H 0.7497 0.2561 0.8958 0.063 Uiso 1 1 calc R
H11B H 0.7773 0.2270 0.7983 0.063 Uiso 1 1 calc R
C12 C 0.5610(8) 0.2971(7) 0.8587(6) 0.0418(19) Uani 1 1 d .
H12 H 0.6046 0.3419 0.8754 0.050 Uiso 1 1 calc R
C13 C 0.4439(7) 0.3291(6) 0.8456(6) 0.0371(17) Uani 1 1 d .
C14 C 0.4088(8) 0.4235(7) 0.8627(8) 0.053(2) Uani 1 1 d .
H14 H 0.4579 0.4604 0.8841 0.063 Uiso 1 1 calc R
C15 C 0.3002(9) 0.4599(7) 0.8470(8) 0.055(3) Uani 1 1 d .
H15 H 0.2754 0.5211 0.8596 0.066 Uiso 1 1 calc R
C16 C 0.2279(8) 0.4068(7) 0.8127(7) 0.047(2) Uani 1 1 d .
H16 H 0.1561 0.4335 0.8004 0.057 Uiso 1 1 calc R
C17 C 0.2608(7) 0.3157(6) 0.7970(6) 0.0358(17) Uani 1 1 d .
C18 C 0.3704(7) 0.2745(6) 0.8131(5) 0.0339(16) Uani 1 1 d .
C19 C 0.0854(8) 0.2946(7) 0.7381(9) 0.062(3) Uani 1 1 d .
H19A H 0.0489 0.2468 0.7153 0.093 Uiso 1 1 calc R
H19B H 0.0944 0.3518 0.6912 0.093 Uiso 1 1 calc R
H19C H 0.0395 0.3113 0.7917 0.093 Uiso 1 1 calc R
C20 C 0.5758(7) 0.2082(7) 0.4069(6) 0.0403(19) Uani 1 1 d .
H20 H 0.6067 0.1484 0.4342 0.048 Uiso 1 1 calc R
C21 C 0.4894(7) 0.2103(7) 0.3531(6) 0.045(2) Uani 1 1 d .
H21 H 0.4655 0.1526 0.3415 0.054 Uiso 1 1 calc R
C22 C 0.4388(7) 0.2977(8) 0.3166(7) 0.049(2) Uani 1 1 d .
H22 H 0.3795 0.2998 0.2810 0.059 Uiso 1 1 calc R
C23 C 0.4766(7) 0.3824(7) 0.3332(6) 0.042(2) Uani 1 1 d .
H23 H 0.4426 0.4424 0.3099 0.050 Uiso 1 1 calc R
C24 C 0.5660(6) 0.3767(6) 0.3854(5) 0.0313(15) Uani 1 1 d .
C25 C 0.6128(6) 0.4625(6) 0.4071(5) 0.0325(16) Uani 1 1 d .
C26 C 0.5633(7) 0.5555(6) 0.3864(6) 0.042(2) Uani 1 1 d .
H26 H 0.4975 0.5652 0.3573 0.050 Uiso 1 1 calc R
C27 C 0.6104(8) 0.6343(6) 0.4086(7) 0.046(2) Uani 1 1 d .
H27 H 0.5775 0.6970 0.3949 0.055 Uiso 1 1 calc R
C28 C 0.7083(8) 0.6162(6) 0.4519(6) 0.045(2) Uani 1 1 d .
H28 H 0.7429 0.6675 0.4669 0.054 Uiso 1 1 calc R
C29 C 0.7540(8) 0.5239(6) 0.4724(6) 0.0408(19) Uani 1 1 d .
H29 H 0.8191 0.5133 0.5023 0.049 Uiso 1 1 calc R
C30 C 0.6610(7) 0.1954(6) 0.5919(6) 0.0382(18) Uani 1 1 d .
C31 C 0.8712(7) 0.2046(6) 0.5872(6) 0.0399(18) Uani 1 1 d .
C32 C 0.8193(7) 0.1600(7) 0.4426(6) 0.0401(19) Uani 1 1 d .
C33 C 0.9315(8) 0.3552(7) 0.4828(7) 0.047(2) Uani 1 1 d .
C34 C 0.8313(7) 0.3294(6) 0.3466(6) 0.0389(18) Uani 1 1 d .
C35 C 0.7359(7) 0.3552(6) 0.6157(6) 0.0377(18) Uani 1 1 d .
C36 C 0.7631(13) 0.5318(10) 0.8213(12) 0.078(4) Uani 1 1 d .
C37 C 0.8699(14) 0.5341(14) 0.7552(12) 0.105(5) Uani 1 1 d .
H37A H 0.8792 0.4757 0.7294 0.158 Uiso 1 1 calc R
H37B H 0.9340 0.5387 0.7871 0.158 Uiso 1 1 calc R
H37C H 0.8651 0.5895 0.7065 0.158 Uiso 1 1 calc R
C38 C 0.9932(19) 0.3548(15) 1.0009(13) 0.109(6) Uani 1 1 d .
C39 C 1.0847(18) 0.3400(18) 1.0595(13) 0.145(9) Uani 1 1 d .
H39A H 1.1550 0.3237 1.0242 0.218 Uiso 1 1 calc R
H39B H 1.0674 0.2880 1.1104 0.218 Uiso 1 1 calc R
H39C H 1.0920 0.3987 1.0823 0.218 Uiso 1 1 calc R
C40 C 0.8403(14) 0.8389(13) 0.6752(14) 0.096(5) Uani 1 1 d .
C41 C 0.8572(17) 0.8923(19) 0.5847(16) 0.181(13) Uani 1 1 d .
H41A H 0.8297 0.9585 0.5845 0.272 Uiso 1 1 calc R
H41B H 0.8165 0.8642 0.5453 0.272 Uiso 1 1 calc R
H41C H 0.9370 0.8904 0.5626 0.272 Uiso 1 1 calc R
Cu1 Cu 0.53582(8) 0.10474(8) 0.82115(7) 0.0376(2) Uani 1 1 d .
N1 N 0.6565(6) 0.0031(5) 0.8490(5) 0.0398(16) Uani 1 1 d .
N2 N 0.6116(6) 0.2145(6) 0.8499(5) 0.0391(16) Uani 1 1 d .
N3 N 0.3588(7) 0.0678(6) 0.5908(5) 0.0476(19) Uani 1 1 d .
N4 N 0.1164(8) 0.0987(7) 0.9384(6) 0.055(2) Uani 1 1 d .
N5 N 0.6173(5) 0.2915(5) 0.4212(4) 0.0318(13) Uani 1 1 d .
N6 N 0.7083(5) 0.4470(4) 0.4511(4) 0.0304(13) Uani 1 1 d .
N7 N 0.6055(7) 0.1465(6) 0.6479(6) 0.053(2) Uani 1 1 d .
N8 N 0.9268(7) 0.1569(6) 0.6391(6) 0.053(2) Uani 1 1 d .
N9 N 0.8461(7) 0.0888(6) 0.4160(6) 0.053(2) Uani 1 1 d .
N10 N 1.0189(7) 0.3849(7) 0.4774(8) 0.065(3) Uani 1 1 d .
N11 N 0.8584(8) 0.3513(6) 0.2693(6) 0.058(2) Uani 1 1 d .
N12 N 0.7116(8) 0.3922(7) 0.6787(6) 0.059(2) Uani 1 1 d .
N13 N 0.6796(12) 0.5318(9) 0.8709(13) 0.110(5) Uani 1 1 d .
N14 N 0.924(2) 0.3660(18) 0.9557(18) 0.180(10) Uani 1 1 d .
N15 N 0.8272(18) 0.7912(15) 0.7427(14) 0.160(8) Uani 1 1 d .
O1 O 0.2443(5) -0.0898(4) 0.8369(5) 0.0446(15) Uani 1 1 d .
O2 O 0.4243(5) 0.0068(4) 0.8318(4) 0.0400(13) Uani 1 1 d .
O3 O 0.3982(4) 0.1856(4) 0.7951(4) 0.0377(13) Uani 1 1 d .
O4 O 0.1959(5) 0.2556(4) 0.7622(4) 0.0420(14) Uani 1 1 d .
O5 O 0.3557(5) -0.0030(4) 0.6575(4) 0.0445(14) Uani 1 1 d .
O6 O 0.3264(7) 0.1515(5) 0.6139(5) 0.0555(18) Uani 1 1 d .
O7 O 0.3866(8) 0.0585(7) 0.5126(5) 0.077(2) Uani 1 1 d .
O8 O 0.0815(6) 0.0852(5) 0.8664(5) 0.0513(16) Uani 1 1 d .
O9 O 0.2238(6) 0.1012(5) 0.9360(5) 0.0537(17) Uani 1 1 d .
O10 O 0.0545(7) 0.1126(7) 1.0062(5) 0.080(3) Uani 1 1 d .
O11 O 0.1217(5) 0.0527(5) 0.6898(5) 0.0487(16) Uani 1 1 d .
Ho1 Ho 0.26390(3) 0.08288(3) 0.77433(2) 0.03303(11) Uani 1 1 d .
W1 W 0.76954(2) 0.29322(2) 0.49175(2) 0.02945(9) Uani 1 1 d .

loop_
_atom_site_aniso_label
_atom_site_aniso_U_11
_atom_site_aniso_U_22
_atom_site_aniso_U_33
_atom_site_aniso_U_23
_atom_site_aniso_U_13
_atom_site_aniso_U_12
C1 0.047(6) 0.042(6) 0.085(8) -0.012(5) -0.004(5) -0.008(4)
C2 0.040(5) 0.032(4) 0.040(4) -0.008(3) -0.001(3) 0.008(3)
C3 0.045(5) 0.034(5) 0.060(6) -0.003(4) -0.001(4) -0.003(4)
C4 0.071(7) 0.029(5) 0.064(6) 0.001(4) -0.006(5) 0.008(5)
C5 0.052(6) 0.034(5) 0.062(6) -0.004(4) -0.014(4) 0.012(4)
C6 0.043(5) 0.039(5) 0.041(4) -0.007(3) -0.006(3) 0.010(4)
C7 0.042(5) 0.037(5) 0.039(4) -0.007(3) -0.007(3) 0.008(4)
C8 0.042(5) 0.042(5) 0.048(5) -0.004(4) -0.017(4) 0.013(4)
C9 0.038(5) 0.059(7) 0.063(6) -0.006(5) -0.009(4) 0.007(4)
C10 0.033(5) 0.068(7) 0.060(6) -0.008(5) -0.019(4) 0.006(4)
C11 0.039(5) 0.045(6) 0.076(7) -0.009(5) -0.023(4) -0.004(4)
C12 0.041(5) 0.042(5) 0.044(5) -0.009(4) -0.010(3) -0.001(4)
C13 0.043(5) 0.024(4) 0.046(4) -0.005(3) -0.010(3) -0.003(3)
C14 0.044(5) 0.044(6) 0.078(7) -0.025(5) -0.021(5) 0.003(4)
C15 0.053(6) 0.027(5) 0.093(8) -0.027(5) -0.015(5) 0.004(4)
C16 0.043(5) 0.035(5) 0.068(6) -0.017(4) -0.012(4) 0.006(4)
C17 0.035(4) 0.028(4) 0.048(4) -0.012(3) -0.012(3) 0.003(3)
C18 0.039(4) 0.025(4) 0.038(4) -0.005(3) -0.006(3) -0.002(3)
C19 0.039(5) 0.039(6) 0.116(9) -0.028(5) -0.033(5) 0.019(4)
C20 0.025(4) 0.043(5) 0.052(5) -0.003(4) -0.009(3) -0.005(3)
C21 0.037(5) 0.051(6) 0.052(5) -0.011(4) -0.013(4) -0.015(4)
C22 0.029(4) 0.063(6) 0.058(5) -0.012(5) -0.020(4) -0.003(4)
C23 0.039(5) 0.043(5) 0.046(5) -0.004(4) -0.021(4) 0.005(4)
C24 0.028(4) 0.029(4) 0.036(4) -0.001(3) -0.005(3) -0.002(3)
C25 0.028(4) 0.035(4) 0.033(4) -0.002(3) -0.004(3) 0.003(3)
C26 0.037(4) 0.033(5) 0.049(5) 0.002(3) -0.006(3) 0.009(3)
C27 0.054(6) 0.022(4) 0.056(5) -0.001(3) 0.002(4) 0.009(4)
C28 0.056(6) 0.025(4) 0.055(5) -0.012(4) -0.002(4) -0.005(4)
C29 0.047(5) 0.027(4) 0.050(5) -0.008(3) -0.012(4) 0.000(3)
C30 0.036(4) 0.036(5) 0.045(5) -0.012(3) -0.011(3) 0.004(3)
C31 0.032(4) 0.034(5) 0.055(5) -0.009(4) -0.012(3) 0.003(3)
C32 0.038(4) 0.043(5) 0.042(4) -0.010(3) -0.015(3) 0.007(4)
C33 0.031(5) 0.045(5) 0.066(6) -0.008(4) -0.011(4) -0.008(4)
C34 0.034(4) 0.037(5) 0.048(5) -0.014(4) -0.006(3) 0.002(3)
C35 0.043(5) 0.025(4) 0.051(5) -0.019(3) -0.007(3) -0.003(3)
C36 0.057(8) 0.061(8) 0.124(12) -0.014(8) -0.032(8) -0.010(6)
C37 0.092(12) 0.127(15) 0.106(12) -0.039(11) -0.006(9) -0.020(10)
C38 0.121(16) 0.113(15) 0.087(12) 0.000(10) -0.003(10) -0.029(13)
C39 0.148(18) 0.20(2) 0.102(14) -0.023(14) -0.046(13) -0.073(17)
C40 0.089(11) 0.081(11) 0.110(13) -0.004(9) -0.007(9) 0.009(8)
C41 0.101(15) 0.24(3) 0.15(2) 0.11(2) -0.044(13) -0.029(16)
Cu1 0.0296(5) 0.0338(5) 0.0507(6) -0.0070(4) -0.0130(4) 0.0038(4)
N1 0.030(4) 0.043(4) 0.047(4) -0.006(3) -0.010(3) 0.001(3)
N2 0.031(4) 0.046(4) 0.042(4) -0.009(3) -0.012(3) -0.002(3)
N3 0.041(4) 0.056(5) 0.045(4) -0.010(4) -0.001(3) -0.010(4)
N4 0.049(5) 0.055(5) 0.055(5) -0.002(4) 0.003(4) 0.010(4)
N5 0.033(3) 0.029(3) 0.032(3) -0.004(2) -0.007(2) -0.002(3)
N6 0.030(3) 0.023(3) 0.039(3) -0.005(2) -0.009(2) 0.001(2)
N7 0.046(5) 0.055(5) 0.054(5) -0.003(4) -0.002(4) -0.003(4)
N8 0.044(5) 0.047(5) 0.071(5) -0.010(4) -0.023(4) 0.009(4)
N9 0.057(5) 0.046(5) 0.063(5) -0.026(4) -0.020(4) 0.011(4)
N10 0.039(5) 0.055(6) 0.108(8) -0.024(5) -0.014(5) -0.009(4)
N11 0.066(6) 0.046(5) 0.058(5) -0.007(4) 0.002(4) 0.001(4)
N12 0.070(6) 0.059(6) 0.049(5) -0.015(4) -0.010(4) 0.005(4)
N13 0.078(9) 0.063(8) 0.213(17) -0.069(9) -0.046(10) -0.004(7)
N14 0.17(2) 0.17(2) 0.20(2) 0.014(18) -0.053(17) -0.030(16)
N15 0.20(2) 0.141(16) 0.116(14) -0.001(12) 0.018(13) 0.042(14)
O1 0.033(3) 0.034(3) 0.065(4) -0.006(3) -0.007(3) 0.000(2)
O2 0.031(3) 0.028(3) 0.060(4) -0.001(2) -0.015(2) 0.002(2)
O3 0.026(3) 0.030(3) 0.060(4) -0.014(2) -0.013(2) 0.007(2)
O4 0.036(3) 0.034(3) 0.060(4) -0.015(3) -0.016(3) 0.006(2)
O5 0.042(3) 0.033(3) 0.056(4) -0.007(3) -0.005(3) 0.006(3)
O6 0.079(5) 0.026(3) 0.060(4) -0.005(3) -0.006(3) -0.007(3)
O7 0.092(6) 0.082(6) 0.052(5) -0.017(4) 0.011(4) -0.007(5)
O8 0.042(4) 0.057(4) 0.059(4) -0.021(3) -0.010(3) 0.001(3)
O9 0.052(4) 0.062(5) 0.048(4) -0.008(3) -0.008(3) -0.009(3)
O10 0.071(5) 0.109(7) 0.054(5) -0.023(4) 0.011(4) 0.021(5)
O11 0.034(3) 0.053(4) 0.066(4) -0.023(3) -0.018(3) 0.006(3)
Ho1 0.0287(2) 0.0283(2) 0.0431(2) -0.00784(15) -0.00892(14) 0.00345(14)
W1 0.02595(16) 0.02659(17) 0.03690(17) -0.00684(11) -0.00817(11) 0.00205(11)

loop_
_atom_type_symbol
_atom_type_description
_atom_type_scat_dispersion_real
_atom_type_scat_dispersion_imag
_atom_type_scat_source
C C 0.0033 0.0016 'International Tables Vol C Tables 4.2.6.8 and 6.1.1.4'
H H 0.0000 0.0000 'International Tables Vol C Tables 4.2.6.8 and 6.1.1.4'
Cu Cu 0.3201 1.2651 'International Tables Vol C Tables 4.2.6.8 and 6.1.1.4'
Ho Ho -0.2175 4.6783 'International Tables Vol C Tables 4.2.6.8 and 6.1.1.4'
N N 0.0061 0.0033 'International Tables Vol C Tables 4.2.6.8 and 6.1.1.4'
O O 0.0106 0.0060 'International Tables Vol C Tables 4.2.6.8 and 6.1.1.4'
W W -0.8490 6.8722 'International Tables Vol C Tables 4.2.6.8 and 6.1.1.4'

loop_
_geom_angle_atom_site_label_1
_geom_angle_atom_site_label_2
_geom_angle_atom_site_label_3
_geom_angle
O1 C1 H1A 109.5
O1 C1 H1B 109.5
H1A C1 H1B 109.5
O1 C1 H1C 109.5
H1A C1 H1C 109.5
H1B C1 H1C 109.5
C3 C2 C7 122.4(8)
C3 C2 O1 124.0(9)
C7 C2 O1 113.6(7)
C2 C3 C4 118.3(10)
C2 C3 H3 120.9
C4 C3 H3 120.9
C5 C4 C3 120.5(9)
C5 C4 H4 119.7
C3 C4 H4 119.7
C4 C5 C6 121.5(9)
C4 C5 H5 119.3
C6 C5 H5 119.3
C7 C6 C5 118.5(9)
C7 C6 C8 122.9(8)
C5 C6 C8 118.5(8)
O2 C7 C2 119.2(7)
O2 C7 C6 122.0(9)
C2 C7 C6 118.8(8)
N1 C8 C6 128.5(8)
N1 C8 H8 115.7
C6 C8 H8 115.7
N1 C9 C10 112.9(8)
N1 C9 H9A 109.0
C10 C9 H9A 109.0
N1 C9 H9B 109.0
C10 C9 H9B 109.0
H9A C9 H9B 107.8
C11 C10 C9 112.1(8)
C11 C10 H10A 109.2
C9 C10 H10A 109.2
C11 C10 H10B 109.2
C9 C10 H10B 109.2
H10A C10 H10B 107.9
N2 C11 C10 113.9(8)
N2 C11 H11A 108.8
C10 C11 H11A 108.8
N2 C11 H11B 108.8
C10 C11 H11B 108.8
H11A C11 H11B 107.7
N2 C12 C13 127.7(9)
N2 C12 H12 116.1
C13 C12 H12 116.1
C18 C13 C14 120.4(8)
C18 C13 C12 123.4(8)
C14 C13 C12 116.0(8)
C15 C14 C13 118.7(9)
C15 C14 H14 120.6
C13 C14 H14 120.6
C14 C15 C16 121.0(9)
C14 C15 H15 119.5
C16 C15 H15 119.5
C17 C16 C15 120.5(9)
C17 C16 H16 119.8
C15 C16 H16 119.8
C16 C17 O4 125.7(7)
C16 C17 C18 120.8(8)
O4 C17 C18 113.5(7)
O3 C18 C13 123.5(7)
O3 C18 C17 118.0(7)
C13 C18 C17 118.5(7)
O4 C19 H19A 109.5
O4 C19 H19B 109.5
H19A C19 H19B 109.5
O4 C19 H19C 109.5
H19A C19 H19C 109.5
H19B C19 H19C 109.5
N5 C20 C21 121.7(8)
N5 C20 H20 119.2
C21 C20 H20 119.2
C22 C21 C20 119.8(9)
C22 C21 H21 120.1
C20 C21 H21 120.1
C21 C22 C23 119.3(8)
C21 C22 H22 120.3
C23 C22 H22 120.3
C22 C23 C24 118.8(8)
C22 C23 H23 120.6
C24 C23 H23 120.6
N5 C24 C23 122.8(8)
N5 C24 C25 114.1(7)
C23 C24 C25 123.1(7)
N6 C25 C26 120.1(8)
N6 C25 C24 116.9(6)
C26 C25 C24 122.9(7)
C25 C26 C27 120.9(8)
C25 C26 H26 119.6
C27 C26 H26 119.6
C28 C27 C26 117.5(7)
C28 C27 H27 121.3
C26 C27 H27 121.3
C29 C28 C27 120.3(9)
C29 C28 H28 119.8
C27 C28 H28 119.8
N6 C29 C28 122.4(8)
N6 C29 H29 118.8
C28 C29 H29 118.8
N7 C30 W1 176.5(8)
N8 C31 W1 179.6(9)
N9 C32 W1 179.7(10)
N10 C33 W1 177.6(10)
N11 C34 W1 176.3(8)
N12 C35 W1 175.0(8)
N13 C36 C37 178.3(18)
C36 C37 H37A 109.5
C36 C37 H37B 109.5
H37A C37 H37B 109.5
C36 C37 H37C 109.5
H37A C37 H37C 109.5
H37B C37 H37C 109.5
N14 C38 C39 180(3)
C38 C39 H39A 109.5
C38 C39 H39B 109.5
H39A C39 H39B 109.5
C38 C39 H39C 109.5
H39A C39 H39C 109.5
H39B C39 H39C 109.5
N15 C40 C41 175(3)
C40 C41 H41A 109.5
C40 C41 H41B 109.5
H41A C41 H41B 109.5
C40 C41 H41C 109.5
H41A C41 H41C 109.5
H41B C41 H41C 109.5
O2 Cu1 O3 78.4(2)
O2 Cu1 N1 91.1(3)
O3 Cu1 N1 169.4(3)
O2 Cu1 N2 159.1(3)
O3 Cu1 N2 92.4(3)
N1 Cu1 N2 97.7(3)
O2 Cu1 Ho1 39.44(15)
O3 Cu1 Ho1 40.12(18)
N1 Cu1 Ho1 129.4(2)
N2 Cu1 Ho1 132.1(2)
C8 N1 C9 117.4(7)
C8 N1 Cu1 125.3(6)
C9 N1 Cu1 117.3(6)
C12 N2 C11 113.9(8)
C12 N2 Cu1 124.0(6)
C11 N2 Cu1 122.0(6)
O7 N3 O5 122.9(9)
O7 N3 O6 122.6(9)
O5 N3 O6 114.5(7)
O7 N3 Ho1 172.5(7)
O5 N3 Ho1 56.4(4)
O6 N3 Ho1 58.5(4)
O10 N4 O8 123.7(10)
O10 N4 O9 120.1(10)
O8 N4 O9 116.1(8)
O10 N4 Ho1 175.2(8)
O8 N4 Ho1 57.0(5)
O9 N4 Ho1 59.1(4)
C24 N5 C20 117.6(7)
C24 N5 W1 119.0(5)
C20 N5 W1 123.3(5)
C29 N6 C25 118.9(7)
C29 N6 W1 124.5(5)
C25 N6 W1 116.5(5)
C2 O1 C1 116.7(7)
C2 O1 Ho1 117.5(5)
C1 O1 Ho1 125.3(5)
C7 O2 Cu1 129.8(5)
C7 O2 Ho1 121.9(5)
Cu1 O2 Ho1 107.9(2)
C18 O3 Cu1 127.6(5)
C18 O3 Ho1 122.5(5)
Cu1 O3 Ho1 106.9(2)
C17 O4 C19 117.1(7)
C17 O4 Ho1 116.7(4)
C19 O4 Ho1 125.1(6)
N3 O5 Ho1 97.6(5)
N3 O6 Ho1 94.5(5)
N4 O8 Ho1 97.1(5)
N4 O9 Ho1 94.4(6)
O2 Ho1 O3 64.7(2)
O2 Ho1 O11 139.5(2)
O3 Ho1 O11 148.6(2)
O2 Ho1 O5 74.8(2)
O3 Ho1 O5 104.9(2)
O11 Ho1 O5 73.3(2)
O2 Ho1 O8 122.5(2)
O3 Ho1 O8 118.3(2)
O11 Ho1 O8 70.0(2)
O5 Ho1 O8 136.8(2)
O2 Ho1 O6 105.1(2)
O3 Ho1 O6 80.1(2)
O11 Ho1 O6 74.1(3)
O5 Ho1 O6 53.0(2)
O8 Ho1 O6 132.3(2)
O2 Ho1 O1 66.5(2)
O3 Ho1 O1 129.5(2)
O11 Ho1 O1 81.0(2)
O5 Ho1 O1 73.8(2)
O8 Ho1 O1 78.4(2)
O6 Ho1 O1 125.5(2)
O2 Ho1 O9 79.0(2)
O3 Ho1 O9 74.8(2)
O11 Ho1 O9 122.3(2)
O5 Ho1 O9 150.7(2)
O8 Ho1 O9 52.4(2)
O6 Ho1 O9 149.8(2)
O1 Ho1 O9 83.9(2)
O2 Ho1 O4 128.8(2)
O3 Ho1 O4 65.50(19)
O11 Ho1 O4 91.1(2)
O5 Ho1 O4 129.8(2)
O8 Ho1 O4 73.4(2)
O6 Ho1 O4 77.0(2)
O1 Ho1 O4 151.8(2)
O9 Ho1 O4 77.6(2)
O2 Ho1 N4 101.9(2)
O3 Ho1 N4 96.7(3)
O11 Ho1 N4 95.9(3)
O5 Ho1 N4 153.7(3)
O8 Ho1 N4 25.9(2)
O6 Ho1 N4 148.2(2)
O1 Ho1 N4 80.9(2)
O9 Ho1 N4 26.5(2)
O4 Ho1 N4 73.0(2)
O2 Ho1 N3 91.2(2)
O3 Ho1 N3 94.7(2)
O11 Ho1 N3 69.8(2)
O5 Ho1 N3 26.1(2)
O8 Ho1 N3 139.7(2)
O6 Ho1 N3 27.0(2)
O1 Ho1 N3 98.8(2)
O9 Ho1 N3 167.9(2)
O4 Ho1 N3 103.7(2)
N4 Ho1 N3 165.4(3)
O2 Ho1 Cu1 32.67(15)
O3 Ho1 Cu1 32.95(12)
O11 Ho1 Cu1 157.17(16)
O5 Ho1 Cu1 84.73(16)
O8 Ho1 Cu1 132.58(17)
O6 Ho1 Cu1 87.82(19)
O1 Ho1 Cu1 99.17(14)
O9 Ho1 Cu1 80.19(17)
O4 Ho1 Cu1 98.44(14)
N4 Ho1 Cu1 106.7(2)
N3 Ho1 Cu1 87.73(16)
C31 W1 C32 71.8(3)
C31 W1 C33 70.3(3)
C32 W1 C33 101.2(4)
C31 W1 C35 75.0(3)
C32 W1 C35 142.8(3)
C33 W1 C35 82.5(4)
C31 W1 C34 121.3(3)
C32 W1 C34 72.1(3)
C33 W1 C34 73.4(4)
C35 W1 C34 142.0(3)
C31 W1 C30 70.7(3)
C32 W1 C30 80.9(3)
C33 W1 C30 137.9(3)
C35 W1 C30 72.7(3)
C34 W1 C30 143.1(3)
C31 W1 N5 142.3(3)
C32 W1 N5 84.3(3)
C33 W1 N5 144.9(3)
C35 W1 N5 113.7(3)
C34 W1 N5 75.6(3)
C30 W1 N5 77.1(3)
C31 W1 N6 140.4(3)
C32 W1 N6 144.4(3)
C33 W1 N6 83.6(3)
C35 W1 N6 72.6(3)
C34 W1 N6 75.8(3)
C30 W1 N6 118.9(3)
N5 W1 N6 73.2(2)

loop_
_geom_bond_atom_site_label_1
_geom_bond_atom_site_label_2
_geom_bond_distance
C1 O1 1.451(12)
C1 H1A 0.9600
C1 H1B 0.9600
C1 H1C 0.9600
C2 C3 1.383(12)
C2 C7 1.385(13)
C2 O1 1.396(9)
C3 C4 1.402(14)
C3 H3 0.9300
C4 C5 1.353(15)
C4 H4 0.9300
C5 C6 1.413(13)
C5 H5 0.9300
C6 C7 1.403(11)
C6 C8 1.428(14)
C7 O2 1.344(10)
C8 N1 1.286(12)
C8 H8 0.9300
C9 N1 1.460(12)
C9 C10 1.516(15)
C9 H9A 0.9700
C9 H9B 0.9700
C10 C11 1.497(13)
C10 H10A 0.9700
C10 H10B 0.9700
C11 N2 1.488(11)
C11 H11A 0.9700
C11 H11B 0.9700
C12 N2 1.283(11)
C12 C13 1.453(12)
C12 H12 0.9300
C13 C18 1.391(12)
C13 C14 1.415(13)
C14 C15 1.381(13)
C14 H14 0.9300
C15 C16 1.381(14)
C15 H15 0.9300
C16 C17 1.359(12)
C16 H16 0.9300
C17 O4 1.393(10)
C17 C18 1.413(11)
C18 O3 1.330(9)
C19 O4 1.444(10)
C19 H19A 0.9600
C19 H19B 0.9600
C19 H19C 0.9600
C20 N5 1.364(11)
C20 C21 1.377(11)
C20 H20 0.9300
C21 C22 1.371(13)
C21 H21 0.9300
C22 C23 1.376(13)
C22 H22 0.9300
C23 C24 1.384(11)
C23 H23 0.9300
C24 N5 1.346(9)
C24 C25 1.468(12)
C25 N6 1.365(9)
C25 C26 1.385(10)
C26 C27 1.386(14)
C26 H26 0.9300
C27 C28 1.386(14)
C27 H27 0.9300
C28 C29 1.360(12)
C28 H28 0.9300
C29 N6 1.349(11)
C29 H29 0.9300
C30 N7 1.143(11)
C30 W1 2.179(9)
C31 N8 1.162(10)
C31 W1 2.138(8)
C32 N9 1.148(11)
C32 W1 2.144(9)
C33 N10 1.133(12)
C33 W1 2.147(9)
C34 N11 1.141(12)
C34 W1 2.163(9)
C35 N12 1.147(12)
C35 W1 2.159(8)
C36 N13 1.153(19)
C36 C37 1.50(2)
C37 H37A 0.9600
C37 H37B 0.9600
C37 H37C 0.9600
C38 N14 1.12(3)
C38 C39 1.46(3)
C39 H39A 0.9600
C39 H39B 0.9600
C39 H39C 0.9600
C40 N15 1.10(2)
C40 C41 1.41(2)
C41 H41A 0.9600
C41 H41B 0.9600
C41 H41C 0.9600
Cu1 O2 1.949(6)
Cu1 O3 1.954(5)
Cu1 N1 1.967(7)
Cu1 N2 1.979(8)
Cu1 Ho1 3.4366(11)
N3 O7 1.193(11)
N3 O5 1.263(10)
N3 O6 1.300(11)
N3 Ho1 2.850(8)
N4 O10 1.203(11)
N4 O8 1.249(11)
N4 O9 1.273(11)
N4 Ho1 2.841(8)
N5 W1 2.210(6)
N6 W1 2.219(6)
O1 Ho1 2.441(6)
O2 Ho1 2.294(5)
O3 Ho1 2.315(6)
O4 Ho1 2.473(6)
O5 Ho1 2.394(6)
O6 Ho1 2.437(7)
O8 Ho1 2.402(7)
O9 Ho1 2.444(7)
O11 Ho1 2.341(6)
